data_4345154
loop_
_publ_author_name
'Coburger, Peter'
'Schulz, Jan'
'Klose, Jennifer'
'Schwarze, Benedikt'
'S\'arosi, Menyh\'art B'
'Hey-Hawkins, Evamarie'

_publ_section_title
;
 C2-Symmetric P,N Ligands Derived from Carborane-Based Diphosphetanes:
 Synthesis and Coordination Chemistry.
;
_journal_issue 1
_journal_name_full 'Inorganic chemistry'
_journal_page_first 292
_journal_page_last 304
_journal_paper_doi 10.1021/acs.inorgchem.6b02173
_journal_volume 56
_journal_year 2017
_chemical_formula_moiety 'C23 H40 Ag B10 F3 N2 O3 P2 S3, 0.701(C7)'
_chemical_formula_sum 'C27.91 H40 Ag B10 F3 N2 O3 P2 S3'
_chemical_formula_weight 882.59
_space_group_crystal_system monoclinic
_space_group_IT_number 14
_space_group_name_Hall '-P 2yn'
_space_group_name_H-M_alt 'P 1 21/n 1'
_symmetry_space_group_name_Hall '-P 2yn'
_symmetry_space_group_name_H-M 'P 1 21/n 1'
_atom_sites_solution_hydrogens geom
_audit_creation_method SHELXL-2014/7
_cell_angle_alpha 90
_cell_angle_beta 100.930(2)
_cell_angle_gamma 90
_cell_formula_units_Z 4
_cell_length_a 17.5353(3)
_cell_length_b 10.1040(2)
_cell_length_c 24.1174(6)
_cell_measurement_reflns_used 12098
_cell_measurement_temperature 130
_cell_measurement_theta_max 27.3620
_cell_measurement_theta_min 2.6330
_cell_volume 4195.53(15)
_computing_cell_refinement
;
CrysAlisPro, Agilent Technologies,
Version 1.171.37.35 (release 13-08-2014 CrysAlis171 .NET)
;
_computing_data_collection
;
CrysAlisPro, Agilent Technologies,
Version 1.171.37.35 (release 13-08-2014 CrysAlis171 .NET)
;
_computing_data_reduction
;
CrysAlisPro, Agilent Technologies,
Version 1.171.37.35 (release 13-08-2014 CrysAlis171 .NET)
;
_computing_structure_refinement 'SHELXL-2014/7 (Sheldrick, 2014)'
_computing_structure_solution SHELXS-2014/7
_diffrn_ambient_environment N~2~
_diffrn_ambient_temperature 130
_diffrn_detector_area_resol_mean 16.3560
_diffrn_measured_fraction_theta_full 1.000
_diffrn_measured_fraction_theta_max 1.000
_diffrn_measurement_device_type 'Xcalibur, Sapphire3, Gemini'
_diffrn_measurement_method '\w scans'
_diffrn_radiation_monochromator graphite
_diffrn_radiation_type MoK\a
_diffrn_radiation_wavelength 0.71073
_diffrn_reflns_av_R_equivalents 0.0620
_diffrn_reflns_av_unetI/netI 0.0471
_diffrn_reflns_Laue_measured_fraction_full 1.000
_diffrn_reflns_Laue_measured_fraction_max 1.000
_diffrn_reflns_limit_h_max 22
_diffrn_reflns_limit_h_min -22
_diffrn_reflns_limit_k_max 13
_diffrn_reflns_limit_k_min -13
_diffrn_reflns_limit_l_max 30
_diffrn_reflns_limit_l_min -31
_diffrn_reflns_number 51294
_diffrn_reflns_point_group_measured_fraction_full 1.000
_diffrn_reflns_point_group_measured_fraction_max 1.000
_diffrn_reflns_theta_full 25.242
_diffrn_reflns_theta_max 27.484
_diffrn_reflns_theta_min 2.191
_diffrn_source 'Enhance (Mo) X-ray Source'
_exptl_absorpt_coefficient_mu 0.751
_exptl_absorpt_correction_T_max 1.00000
_exptl_absorpt_correction_T_min 0.99209
_exptl_absorpt_correction_type multi-scan
_exptl_absorpt_process_details
; 
CrysAlisPro, Agilent Technologies,
Version 1.171.37.35 (release 13-08-2014 CrysAlis171 .NET)
(compiled Aug 13 2014,18:06:01)
Empirical absorption correction using spherical harmonics,
 implemented in SCALE3 ABSPACK scaling algorithm.
;
_exptl_crystal_colour 'clear orange'
_exptl_crystal_density_diffrn 1.397
_exptl_crystal_description prism
_exptl_crystal_F_000 1790
_exptl_crystal_size_max 0.1500
_exptl_crystal_size_mid 0.1000
_exptl_crystal_size_min 0.1000
_refine_diff_density_max 0.859
_refine_diff_density_min -0.975
_refine_diff_density_rms 0.094
_refine_ls_extinction_method none
_refine_ls_goodness_of_fit_ref 1.049
_refine_ls_hydrogen_treatment constr
_refine_ls_matrix_type full
_refine_ls_number_parameters 474
_refine_ls_number_reflns 9625
_refine_ls_number_restraints 15
_refine_ls_restrained_S_all 1.048
_refine_ls_R_factor_all 0.0721
_refine_ls_R_factor_gt 0.0513
_refine_ls_shift/su_max 0.019
_refine_ls_shift/su_mean 0.000
_refine_ls_structure_factor_coef Fsqd
_refine_ls_weighting_details 'w=1/[\s^2^(Fo^2^)+(0.0500P)^2^+7.4164P] where P=(Fo^2^+2Fc^2^)/3'
_refine_ls_weighting_scheme calc
_refine_ls_wR_factor_gt 0.1158
_refine_ls_wR_factor_ref 0.1258
_reflns_Friedel_coverage 0.000
_reflns_number_gt 7470
_reflns_number_total 9625
_reflns_threshold_expression 'I > 2\s(I)'
_cod_data_source_file ic6b02173_si_002.cif
_cod_data_source_block 9
_cod_database_code 4345154
_shelx_shelxl_version_number 2014/7
_shelx_space_group_comment
; 
The symmetry employed for this shelxl refinement is uniquely defined 
by the following loop, which should always be used as a source of 
symmetry information in preference to the above space-group names. 
They are only intended as comments. 
;

loop_
_space_group_symop_operation_xyz
'x, y, z'
'-x+1/2, y+1/2, -z+1/2'
'-x, -y, -z'
'x-1/2, -y-1/2, z-1/2'

loop_
_atom_site_label
_atom_site_type_symbol
_atom_site_fract_x
_atom_site_fract_y
_atom_site_fract_z
_atom_site_U_iso_or_equiv
_atom_site_adp_type
_atom_site_occupancy
_atom_site_site_symmetry_order
_atom_site_calc_flag
_atom_site_refinement_flags_posn
_atom_site_refinement_flags_adp
_atom_site_refinement_flags_occupancy
_atom_site_disorder_assembly
_atom_site_disorder_group
Ag1 Ag 0.17356(2) 0.68697(3) 0.03859(2) 0.02831(9) Uani 1 1 d . . . . .
S1 S 0.17201(6) 1.03656(12) -0.00986(5) 0.0509(3) Uani 1 1 d . . . . .
S3 S 0.02788(5) 0.48650(10) -0.07970(4) 0.0297(2) Uani 1 1 d . . . . .
S4 S 0.34179(6) 0.50921(10) 0.12976(5) 0.0361(2) Uani 1 1 d . . . . .
P2 P 0.27681(5) 0.68626(10) 0.12509(4) 0.0261(2) Uani 1 1 d . . . . .
P5 P 0.24423(6) 0.86816(12) 0.00058(4) 0.0363(3) Uani 1 1 d . . . . .
F7 F -0.00070(17) 0.3576(3) -0.17566(12) 0.0619(8) Uani 1 1 d . . . . .
F11 F 0.00408(18) 0.5689(3) -0.18433(11) 0.0644(8) Uani 1 1 d . . . . .
F13 F 0.10945(16) 0.4575(3) -0.15877(12) 0.0659(8) Uani 1 1 d . . . . .
O8 O 0.06276(15) 0.3661(3) -0.05385(12) 0.0359(6) Uani 1 1 d . . . . .
O10 O -0.05415(15) 0.4965(3) -0.08152(12) 0.0410(7) Uani 1 1 d . . . . .
O20 O 0.07256(16) 0.6039(3) -0.06312(12) 0.0390(7) Uani 1 1 d . . . . .
N3 N 0.05972(17) 0.8101(3) 0.01787(14) 0.0294(7) Uani 1 1 d . . . . .
H3A H 0.0506 0.8318 -0.0186 0.035 Uiso 1 1 calc R U . . .
H3B H 0.0202 0.7610 0.0243 0.035 Uiso 1 1 calc R U . . .
N22 N 0.19482(17) 0.4558(3) 0.03573(14) 0.0312(7) Uani 1 1 d . . . . .
H22A H 0.1937 0.4206 0.0694 0.037 Uiso 1 1 calc R U . . .
H22B H 0.1573 0.4186 0.0105 0.037 Uiso 1 1 calc R U . . .
C4 C 0.3472(2) 0.8231(4) 0.12159(16) 0.0275(8) Uani 1 1 d . . . . .
C9 C 0.3370(2) 0.4571(4) 0.05876(18) 0.0327(9) Uani 1 1 d . . . . .
C14 C 0.0643(2) 0.9265(4) 0.05078(17) 0.0330(9) Uani 1 1 d . . . . .
C15 C 0.3320(2) 0.9169(4) 0.05412(16) 0.0307(8) Uani 1 1 d . . . . .
C17 C 0.2061(2) 0.8107(5) 0.20382(18) 0.0404(10) Uani 1 1 d . . . . .
H17A H 0.2411 0.8845 0.2069 0.061 Uiso 1 1 calc R U . . .
H17B H 0.1842 0.8050 0.2373 0.061 Uiso 1 1 calc R U . . .
H17C H 0.1652 0.8228 0.1716 0.061 Uiso 1 1 calc R U . . .
C18 C 0.2500(2) 0.6835(4) 0.19685(17) 0.0351(9) Uani 1 1 d . . . . .
C25 C 0.2671(2) 0.4308(4) 0.02098(17) 0.0306(8) Uani 1 1 d . . . . .
C27 C 0.0211(2) 0.9375(4) 0.09292(17) 0.0380(9) Uani 1 1 d . . . . .
H27 H -0.0108 0.8677 0.0992 0.046 Uiso 1 1 calc R U . . .
C28 C 0.1150(2) 1.0301(4) 0.04382(19) 0.0400(10) Uani 1 1 d . . . . .
C32 C 0.1920(2) 0.5679(5) 0.19292(18) 0.0446(11) Uani 1 1 d . . . . .
H32A H 0.1503 0.5817 0.1614 0.067 Uiso 1 1 calc R U . . .
H32B H 0.1715 0.5634 0.2271 0.067 Uiso 1 1 calc R U . . .
H32C H 0.2181 0.4865 0.1879 0.067 Uiso 1 1 calc R U . . .
C34 C 0.2704(2) 0.3847(4) -0.03275(18) 0.0366(9) Uani 1 1 d . . . . .
H34 H 0.2246 0.3690 -0.0584 0.044 Uiso 1 1 calc R U . . .
C36 C 0.4074(2) 0.4330(4) 0.0418(2) 0.0414(10) Uani 1 1 d . . . . .
H36 H 0.4537 0.4506 0.0667 0.050 Uiso 1 1 calc R U . . .
C39 C 0.3170(2) 0.6592(5) 0.24661(17) 0.0421(10) Uani 1 1 d . . . . .
H39A H 0.3422 0.5772 0.2410 0.063 Uiso 1 1 calc R U . . .
H39B H 0.2971 0.6547 0.2810 0.063 Uiso 1 1 calc R U . . .
H39C H 0.3537 0.7304 0.2490 0.063 Uiso 1 1 calc R U . . .
C40 C 0.0351(3) 0.4672(5) -0.15332(19) 0.0449(11) Uani 1 1 d . . . . .
C41 C 0.4097(2) 0.3839(4) -0.0108(2) 0.0454(11) Uani 1 1 d . . . . .
H41 H 0.4571 0.3656 -0.0211 0.055 Uiso 1 1 calc R U . . .
C42 C 0.3413(3) 0.3620(4) -0.0484(2) 0.0446(11) Uani 1 1 d . . . . .
H42 H 0.3427 0.3317 -0.0846 0.053 Uiso 1 1 calc R U . . .
C44 C 0.0717(3) 1.1536(5) 0.1178(2) 0.0604(15) Uani 1 1 d . . . . .
H44 H 0.0727 1.2302 0.1392 0.073 Uiso 1 1 calc R U . . .
C45 C 0.2696(3) 0.8624(6) -0.07113(18) 0.0571(15) Uani 1 1 d . . . . .
C48 C 0.3321(3) 0.7553(6) -0.0711(2) 0.0696(18) Uani 1 1 d . . . . .
H48A H 0.3407 0.7425 -0.1089 0.104 Uiso 1 1 calc R U . . .
H48B H 0.3149 0.6737 -0.0572 0.104 Uiso 1 1 calc R U . . .
H48C H 0.3797 0.7828 -0.0472 0.104 Uiso 1 1 calc R U . . .
C52 C 0.2929(3) 0.9965(6) -0.0932(2) 0.0745(19) Uani 1 1 d . . . . .
H52A H 0.3050 0.9850 -0.1301 0.112 Uiso 1 1 calc R U . . .
H52B H 0.3377 1.0303 -0.0679 0.112 Uiso 1 1 calc R U . . .
H52C H 0.2507 1.0578 -0.0952 0.112 Uiso 1 1 calc R U . . .
C53 C 0.1935(3) 0.8148(7) -0.1099(2) 0.078(2) Uani 1 1 d . . . . .
H53A H 0.2018 0.8066 -0.1479 0.118 Uiso 1 1 calc R U . . .
H53B H 0.1529 0.8779 -0.1087 0.118 Uiso 1 1 calc R U . . .
H53C H 0.1787 0.7304 -0.0969 0.118 Uiso 1 1 calc R U . . .
C54 C 0.0243(3) 1.0500(5) 0.1259(2) 0.0524(13) Uani 1 1 d . . . . .
H54 H -0.0057 1.0555 0.1538 0.063 Uiso 1 1 calc R U . . .
C63 C 0.1173(3) 1.1431(4) 0.0778(2) 0.0539(14) Uani 1 1 d . . . . .
H63 H 0.1505 1.2123 0.0731 0.065 Uiso 1 1 calc R U . . .
C101 C 0.21911(18) 0.6074(4) -0.24366(11) 0.050 Uiso 0.306(4) 1 d D U P A 1
C102 C 0.3865(2) 0.5974(4) -0.23395(10) 0.050 Uiso 0.306(4) 1 d D U P A 1
C103 C 0.27868(11) 0.5615(6) -0.20371(18) 0.050 Uiso 0.306(4) 1 d D U P A 1
C104 C 0.4669(9) 0.5959(16) -0.2275(7) 0.050 Uiso 0.306(4) 1 d . U P A 1
C105 C 0.35658(11) 0.5388(6) -0.19199(13) 0.050 Uiso 0.306(4) 1 d D U P A 1
C106 C 0.25965(10) 0.6688(5) -0.27913(14) 0.050 Uiso 0.306(4) 1 d D U P A 1
C108 C 0.33770(11) 0.6599(5) -0.27650(16) 0.050 Uiso 0.306(4) 1 d D U P A 1
C111 C 0.4119(7) 0.6835(12) -0.2263(5) 0.050 Uiso 0.395(4) 1 d . U P B 2
C112 C 0.4291(7) 0.5604(12) -0.2074(5) 0.050 Uiso 0.395(4) 1 d . U P B 2
C113 C 0.2900(7) 0.5119(12) -0.2295(5) 0.050 Uiso 0.395(4) 1 d . U P B 2
C115 C 0.2737(7) 0.6292(13) -0.2435(5) 0.050 Uiso 0.395(4) 1 d . U P B 2
C116 C 0.1909(7) 0.6822(12) -0.2661(5) 0.050 Uiso 0.395(4) 1 d . U P B 2
C118 C 0.3337(7) 0.7255(12) -0.2441(5) 0.050 Uiso 0.395(4) 1 d . U P B 2
C119 C 0.3683(7) 0.4658(12) -0.2152(5) 0.050 Uiso 0.395(4) 1 d . U P B 2
B12 B 0.4438(2) 0.8123(5) 0.14672(19) 0.0323(9) Uani 1 1 d . . . . .
H12 H 0.4715 0.7280 0.1715 0.039 Uiso 1 1 calc R U . . .
B16 B 0.4047(2) 0.8020(5) 0.07190(19) 0.0316(9) Uani 1 1 d . . . . .
H16 H 0.4039 0.7087 0.0483 0.038 Uiso 1 1 calc R U . . .
B21 B 0.4766(3) 0.9785(5) 0.1609(2) 0.0378(11) Uani 1 1 d . . . . .
H21 H 0.5255 1.0022 0.1952 0.045 Uiso 1 1 calc R U . . .
B23 B 0.4199(3) 0.9589(5) 0.0411(2) 0.0368(11) Uani 1 1 d . . . . .
H23 H 0.4326 0.9676 -0.0017 0.044 Uiso 1 1 calc R U . . .
B24 B 0.3937(3) 1.0845(5) 0.1428(2) 0.0344(10) Uani 1 1 d . . . . .
H24 H 0.3877 1.1765 0.1660 0.041 Uiso 1 1 calc R U . . .
B29 B 0.3842(2) 0.9289(4) 0.17383(19) 0.0299(9) Uani 1 1 d . . . . .
H29 H 0.3723 0.9215 0.2169 0.036 Uiso 1 1 calc R U . . .
B30 B 0.3605(2) 1.0747(5) 0.0687(2) 0.0326(10) Uani 1 1 d . . . . .
H30 H 0.3337 1.1602 0.0443 0.039 Uiso 1 1 calc R U . . .
B31 B 0.4618(2) 1.0677(5) 0.0964(2) 0.0357(10) Uani 1 1 d . . . . .
H31 H 0.5012 1.1485 0.0898 0.043 Uiso 1 1 calc R U . . .
B38 B 0.4901(2) 0.8972(5) 0.0974(2) 0.0360(11) Uani 1 1 d . . . . .
H38 H 0.5476 0.8658 0.0905 0.043 Uiso 1 1 calc R U . . .
B43 B 0.3120(2) 0.9825(4) 0.11553(18) 0.0289(9) Uani 1 1 d . . . . .
H43 H 0.2520 1.0042 0.1198 0.035 Uiso 1 1 calc R U . . .

loop_
_atom_site_aniso_label
_atom_site_aniso_U_11
_atom_site_aniso_U_22
_atom_site_aniso_U_33
_atom_site_aniso_U_23
_atom_site_aniso_U_13
_atom_site_aniso_U_12
Ag1 0.02395(14) 0.02971(15) 0.03063(16) 0.00049(12) 0.00360(11) -0.00687(11)
S1 0.0386(6) 0.0501(7) 0.0569(7) 0.0277(6) -0.0090(5) -0.0199(5)
S3 0.0253(4) 0.0355(5) 0.0285(5) -0.0042(4) 0.0056(4) -0.0083(4)
S4 0.0297(5) 0.0352(5) 0.0398(6) 0.0018(4) -0.0026(4) -0.0027(4)
P2 0.0216(4) 0.0316(5) 0.0249(5) 0.0014(4) 0.0039(4) -0.0078(4)
P5 0.0330(5) 0.0478(6) 0.0273(5) 0.0045(5) 0.0034(4) -0.0222(5)
F7 0.0671(18) 0.0710(19) 0.0454(16) -0.0268(15) 0.0049(14) -0.0047(15)
F11 0.083(2) 0.076(2) 0.0353(15) 0.0100(14) 0.0143(15) 0.0111(17)
F13 0.0488(16) 0.103(2) 0.0532(18) -0.0097(17) 0.0285(14) -0.0024(16)
O8 0.0334(14) 0.0349(14) 0.0382(16) -0.0018(12) 0.0037(12) -0.0097(12)
O10 0.0281(14) 0.0571(19) 0.0387(17) -0.0065(14) 0.0086(12) -0.0057(13)
O20 0.0392(15) 0.0379(15) 0.0393(16) -0.0042(13) 0.0061(13) -0.0144(12)
N3 0.0262(15) 0.0287(16) 0.0315(17) 0.0010(13) 0.0008(13) -0.0109(13)
N22 0.0231(15) 0.0334(17) 0.0362(18) -0.0011(14) 0.0034(13) -0.0101(13)
C4 0.0214(16) 0.035(2) 0.0267(19) 0.0011(16) 0.0064(14) -0.0070(15)
C9 0.0275(18) 0.0265(19) 0.044(2) -0.0028(17) 0.0063(17) -0.0049(15)
C14 0.0320(19) 0.029(2) 0.034(2) 0.0001(16) -0.0065(17) -0.0017(16)
C15 0.0268(18) 0.039(2) 0.027(2) -0.0014(16) 0.0091(15) -0.0134(16)
C17 0.031(2) 0.063(3) 0.030(2) 0.001(2) 0.0136(17) -0.005(2)
C18 0.0285(18) 0.049(2) 0.028(2) 0.0048(18) 0.0038(16) -0.0133(18)
C25 0.0254(17) 0.0240(18) 0.043(2) 0.0001(17) 0.0088(16) -0.0035(14)
C27 0.038(2) 0.037(2) 0.035(2) 0.0008(18) -0.0030(18) 0.0031(17)
C28 0.033(2) 0.028(2) 0.051(3) 0.0084(18) -0.0105(19) -0.0040(16)
C32 0.040(2) 0.064(3) 0.029(2) 0.008(2) 0.0050(18) -0.022(2)
C34 0.037(2) 0.033(2) 0.040(2) -0.0030(18) 0.0090(18) -0.0052(17)
C36 0.0260(19) 0.031(2) 0.066(3) -0.005(2) 0.008(2) -0.0070(16)
C39 0.038(2) 0.058(3) 0.026(2) 0.0054(19) -0.0048(17) -0.013(2)
C40 0.042(2) 0.060(3) 0.035(2) -0.008(2) 0.0128(19) -0.001(2)
C41 0.035(2) 0.035(2) 0.072(3) -0.007(2) 0.025(2) -0.0048(18)
C42 0.050(3) 0.034(2) 0.053(3) -0.005(2) 0.019(2) -0.0069(19)
C44 0.059(3) 0.046(3) 0.059(3) -0.015(2) -0.029(3) 0.013(2)
C45 0.056(3) 0.093(4) 0.023(2) -0.003(2) 0.009(2) -0.047(3)
C48 0.075(4) 0.103(4) 0.039(3) -0.028(3) 0.032(3) -0.056(4)
C52 0.070(4) 0.115(5) 0.039(3) 0.016(3) 0.011(3) -0.058(4)
C53 0.075(4) 0.132(6) 0.027(2) -0.005(3) 0.005(2) -0.065(4)
C54 0.056(3) 0.053(3) 0.039(3) -0.007(2) -0.013(2) 0.017(2)
C63 0.049(3) 0.026(2) 0.070(3) 0.003(2) -0.031(3) -0.0083(19)
B12 0.0223(19) 0.042(2) 0.033(2) -0.009(2) 0.0061(17) -0.0058(18)
B16 0.028(2) 0.038(2) 0.031(2) -0.0096(19) 0.0109(18) -0.0103(18)
B21 0.024(2) 0.044(3) 0.046(3) -0.013(2) 0.0066(19) -0.0102(19)
B23 0.030(2) 0.045(3) 0.039(3) -0.009(2) 0.016(2) -0.019(2)
B24 0.031(2) 0.035(2) 0.037(3) -0.006(2) 0.0063(19) -0.0057(18)
B29 0.0212(19) 0.037(2) 0.030(2) -0.0080(19) 0.0022(17) -0.0056(17)
B30 0.027(2) 0.036(2) 0.036(2) -0.003(2) 0.0076(18) -0.0134(18)
B31 0.027(2) 0.039(2) 0.043(3) -0.009(2) 0.0096(19) -0.0150(19)
B38 0.025(2) 0.041(3) 0.044(3) -0.013(2) 0.0141(19) -0.0141(19)
B43 0.0247(19) 0.033(2) 0.029(2) -0.0018(18) 0.0044(17) -0.0059(17)

loop_
_atom_type_symbol
_atom_type_description
_atom_type_scat_dispersion_real
_atom_type_scat_dispersion_imag
_atom_type_scat_source
C C 0.0033 0.0016 'International Tables Vol C Tables 4.2.6.8 and 6.1.1.4'
H H 0.0000 0.0000 'International Tables Vol C Tables 4.2.6.8 and 6.1.1.4'
B B 0.0013 0.0007 'International Tables Vol C Tables 4.2.6.8 and 6.1.1.4'
N N 0.0061 0.0033 'International Tables Vol C Tables 4.2.6.8 and 6.1.1.4'
O O 0.0106 0.0060 'International Tables Vol C Tables 4.2.6.8 and 6.1.1.4'
F F 0.0171 0.0103 'International Tables Vol C Tables 4.2.6.8 and 6.1.1.4'
P P 0.1023 0.0942 'International Tables Vol C Tables 4.2.6.8 and 6.1.1.4'
S S 0.1246 0.1234 'International Tables Vol C Tables 4.2.6.8 and 6.1.1.4'
Ag Ag -0.8971 1.1015 'International Tables Vol C Tables 4.2.6.8 and 6.1.1.4'

loop_
_geom_angle_atom_site_label_1
_geom_angle_atom_site_label_2
_geom_angle_atom_site_label_3
_geom_angle
N3 Ag1 N22 130.93(10)
N3 Ag1 P5 89.67(8)
N22 Ag1 P5 128.64(8)
N3 Ag1 P2 129.80(8)
N22 Ag1 P2 85.88(8)
P5 Ag1 P2 88.68(3)
C28 S1 P5 106.92(14)
O10 S3 O20 116.19(18)
O10 S3 O8 114.29(17)
O20 S3 O8 114.23(16)
O10 S3 C40 103.51(19)
O20 S3 C40 103.0(2)
O8 S3 C40 103.2(2)
C9 S4 P2 105.82(14)
C4 P2 C18 109.63(17)
C4 P2 S4 105.96(12)
C18 P2 S4 99.49(14)
C4 P2 Ag1 110.02(12)
C18 P2 Ag1 120.20(12)
S4 P2 Ag1 110.27(5)
C45 P5 C15 109.67(18)
C45 P5 S1 99.1(2)
C15 P5 S1 105.44(14)
C45 P5 Ag1 122.88(16)
C15 P5 Ag1 109.95(12)
S1 P5 Ag1 107.99(5)
C14 N3 Ag1 111.7(2)
C25 N22 Ag1 109.9(2)
B29 C4 B12 63.6(2)
B29 C4 B16 114.0(3)
B12 C4 B16 64.0(2)
B29 C4 B43 63.3(2)
B12 C4 B43 114.2(3)
B16 C4 B43 107.8(3)
B29 C4 C15 107.6(3)
B12 C4 C15 108.3(3)
B16 C4 C15 57.2(2)
B43 C4 C15 57.2(2)
B29 C4 P2 126.9(3)
B12 C4 P2 124.2(3)
B16 C4 P2 114.8(3)
B43 C4 P2 117.9(2)
C15 C4 P2 115.5(2)
C36 C9 C25 119.2(4)
C36 C9 S4 116.8(3)
C25 C9 S4 123.8(3)
C27 C14 C28 118.4(4)
C27 C14 N3 120.0(4)
C28 C14 N3 121.5(4)
B23 C15 B30 63.6(3)
B23 C15 B16 63.6(3)
B30 C15 B16 114.2(3)
B23 C15 B43 114.0(3)
B30 C15 B43 63.7(2)
B16 C15 B43 108.0(3)
B23 C15 C4 107.9(3)
B30 C15 C4 108.2(3)
B16 C15 C4 57.3(2)
B43 C15 C4 57.4(2)
B23 C15 P5 126.7(3)
B30 C15 P5 124.2(3)
B16 C15 P5 117.9(3)
B43 C15 P5 114.8(2)
C4 C15 P5 115.6(2)
C17 C18 C39 112.2(4)
C17 C18 C32 107.7(3)
C39 C18 C32 109.0(3)
C17 C18 P2 108.0(3)
C39 C18 P2 115.8(3)
C32 C18 P2 103.4(3)
C34 C25 N22 119.7(3)
C34 C25 C9 118.9(3)
N22 C25 C9 121.3(4)
C14 C27 C54 121.4(4)
C63 C28 C14 119.1(5)
C63 C28 S1 115.9(4)
C14 C28 S1 124.8(3)
C42 C34 C25 120.5(4)
C41 C36 C9 121.2(4)
F11 C40 F7 107.7(4)
F11 C40 F13 107.7(4)
F7 C40 F13 107.0(4)
F11 C40 S3 111.8(3)
F7 C40 S3 111.7(3)
F13 C40 S3 110.7(3)
C36 C41 C42 119.5(4)
C41 C42 C34 120.6(4)
C63 C44 C54 119.5(5)
C52 C45 C48 112.5(4)
C52 C45 C53 108.6(5)
C48 C45 C53 108.2(5)
C52 C45 P5 114.7(4)
C48 C45 P5 108.4(3)
C53 C45 P5 103.8(3)
C44 C54 C27 120.3(5)
C44 C63 C28 121.3(5)
C103 C101 C106 100.2(3)
C105 C102 C108 119.1(3)
C105 C102 C104 116.1(7)
C108 C102 C104 124.7(7)
C105 C103 C101 144.1(4)
C102 C105 C103 106.6(3)
C108 C106 C101 125.5(3)
C106 C108 C102 123.3(3)
C112 C111 C118 121.5(12)
C111 C112 C119 117.7(12)
C115 C113 C119 122.3(12)
C113 C115 C118 120.9(12)
C113 C115 C116 125.1(12)
C118 C115 C116 113.8(11)
C111 C118 C115 117.5(11)
C112 C119 C113 118.4(11)
C4 B12 B29 58.0(2)
C4 B12 B38 106.3(3)
B29 B12 B38 107.5(3)
C4 B12 B21 105.8(3)
B29 B12 B21 59.9(2)
B38 B12 B21 60.3(3)
C4 B12 B16 58.8(2)
B29 B12 B16 105.5(3)
B38 B12 B16 59.7(2)
B21 B12 B16 107.0(3)
C15 B16 C4 65.4(2)
C15 B16 B38 104.8(3)
C4 B16 B38 104.9(3)
C15 B16 B23 57.3(2)
C4 B16 B23 109.4(3)
B38 B16 B23 59.1(3)
C15 B16 B12 109.5(3)
C4 B16 B12 57.2(2)
B38 B16 B12 59.4(3)
B23 B16 B12 107.8(3)
B31 B21 B29 108.1(3)
B31 B21 B12 108.8(3)
B29 B21 B12 59.9(2)
B31 B21 B24 60.4(3)
B29 B21 B24 59.2(3)
B12 B21 B24 107.4(3)
B31 B21 B38 60.3(3)
B29 B21 B38 107.0(3)
B12 B21 B38 59.7(3)
B24 B21 B38 107.4(3)
C15 B23 B38 107.2(3)
C15 B23 B30 58.3(2)
B38 B23 B30 108.5(3)
C15 B23 B31 106.1(3)
B38 B23 B31 60.8(3)
B30 B23 B31 60.0(3)
C15 B23 B16 59.1(2)
B38 B23 B16 60.3(3)
B30 B23 B16 106.4(3)
B31 B23 B16 107.9(3)
B29 B24 B30 109.8(3)
B29 B24 B43 60.5(2)
B30 B24 B43 60.6(2)
B29 B24 B21 60.1(3)
B30 B24 B21 107.9(3)
B43 B24 B21 107.6(3)
B29 B24 B31 108.0(3)
B30 B24 B31 59.7(3)
B43 B24 B31 107.4(3)
B21 B24 B31 59.3(3)
C4 B29 B24 107.6(3)
C4 B29 B12 58.3(2)
B24 B29 B12 108.9(3)
C4 B29 B21 106.3(3)
B24 B29 B21 60.7(3)
B12 B29 B21 60.3(2)
C4 B29 B43 59.3(2)
B24 B29 B43 60.4(2)
B12 B29 B43 106.8(3)
B21 B29 B43 108.0(3)
C15 B30 B24 106.8(3)
C15 B30 B31 106.1(3)
B24 B30 B31 60.6(3)
C15 B30 B23 58.1(2)
B24 B30 B23 108.1(3)
B31 B30 B23 60.0(3)
C15 B30 B43 59.0(2)
B24 B30 B43 60.0(2)
B31 B30 B43 107.5(3)
B23 B30 B43 106.0(3)
B21 B31 B30 108.7(3)
B21 B31 B23 108.4(3)
B30 B31 B23 60.0(3)
B21 B31 B24 60.3(3)
B30 B31 B24 59.7(2)
B23 B31 B24 107.3(3)
B21 B31 B38 60.4(3)
B30 B31 B38 107.3(3)
B23 B31 B38 59.2(3)
B24 B31 B38 107.3(3)
B23 B38 B12 110.2(3)
B23 B38 B16 60.6(3)
B12 B38 B16 60.9(2)
B23 B38 B31 60.0(3)
B12 B38 B31 108.2(3)
B16 B38 B31 107.6(3)
B23 B38 B21 108.1(3)
B12 B38 B21 60.0(3)
B16 B38 B21 107.7(3)
B31 B38 B21 59.3(3)
C15 B43 C4 65.4(2)
C15 B43 B24 105.0(3)
C4 B43 B24 105.0(3)
C15 B43 B29 109.3(3)
C4 B43 B29 57.4(2)
B24 B43 B29 59.1(2)
C15 B43 B30 57.3(2)
C4 B43 B30 109.5(3)
B24 B43 B30 59.4(2)
B29 B43 B30 107.6(3)

loop_
_geom_bond_atom_site_label_1
_geom_bond_atom_site_label_2
_geom_bond_distance
Ag1 N3 2.325(3)
Ag1 N22 2.368(3)
Ag1 P5 2.4816(10)
Ag1 P2 2.4894(9)
S1 C28 1.781(5)
S1 P5 2.1075(18)
S3 O10 1.434(3)
S3 O20 1.436(3)
S3 O8 1.448(3)
S3 C40 1.814(5)
S4 C9 1.778(4)
S4 P2 2.1125(14)
P2 C4 1.867(4)
P2 C18 1.878(4)
P5 C45 1.867(5)
P5 C15 1.878(4)
F7 C40 1.335(5)
F11 C40 1.326(5)
F13 C40 1.338(5)
N3 C14 1.413(5)
N22 C25 1.404(5)
C4 B29 1.685(5)
C4 B12 1.691(5)
C4 B16 1.720(6)
C4 B43 1.721(6)
C4 C15 1.858(5)
C9 C36 1.394(5)
C9 C25 1.406(5)
C14 C27 1.382(6)
C14 C28 1.403(5)
C15 B23 1.685(5)
C15 B30 1.687(6)
C15 B16 1.717(6)
C15 B43 1.718(6)
C17 C18 1.524(6)
C18 C39 1.532(5)
C18 C32 1.540(5)
C25 C34 1.388(6)
C27 C54 1.382(6)
C28 C63 1.402(6)
C34 C42 1.385(6)
C36 C41 1.370(6)
C41 C42 1.378(6)
C44 C63 1.368(8)
C44 C54 1.373(8)
C45 C52 1.539(7)
C45 C48 1.540(9)
C45 C53 1.554(6)
C101 C103 1.3610(16)
C101 C106 1.3610(16)
C102 C105 1.3610(16)
C102 C108 1.3610(16)
C102 C104 1.388(16)
C103 C105 1.3610(16)
C106 C108 1.3610(16)
C111 C112 1.340(17)
C111 C118 1.421(17)
C112 C119 1.417(17)
C113 C115 1.251(17)
C113 C119 1.428(17)
C115 C118 1.435(17)
C115 C116 1.546(17)
B12 B29 1.779(6)
B12 B38 1.782(7)
B12 B21 1.786(7)
B12 B16 1.808(6)
B16 B38 1.786(6)
B16 B23 1.792(7)
B21 B31 1.773(7)
B21 B29 1.780(6)
B21 B24 1.791(7)
B21 B38 1.792(7)
B23 B38 1.764(7)
B23 B30 1.777(7)
B23 B31 1.778(6)
B24 B29 1.763(7)
B24 B30 1.776(7)
B24 B43 1.786(6)
B24 B31 1.792(7)
B29 B43 1.788(6)
B30 B31 1.777(6)
B30 B43 1.798(6)
B31 B38 1.792(7)
